data_4318590
loop_
_publ_author_name
'R. Vaidhyanathan'
'Srinivasan Natarajan'
'C. N. R. Rao'

_publ_section_title
;
 Open-Framework Cadmium Succinates of Different Dimensionalities
;
_journal_name_full 'Inorganic Chemistry'
_journal_page_first 5226
_journal_page_last 5234
_journal_paper_doi 10.1021/ic020333s
_journal_volume 41
_journal_year 2002
_chemical_formula_sum 'C12 H22 Cd2 N2 O11'
_chemical_formula_weight 595.12
_chemical_name_systematic
;
  ?
;
_space_group_IT_number 14
_symmetry_cell_setting monoclinic
_symmetry_space_group_name_Hall '-P 2ybc'
_symmetry_space_group_name_H-M 'P 1 21/c 1'
_atom_sites_solution_hydrogens geom
_atom_sites_solution_primary direct
_atom_sites_solution_secondary difmap
_audit_creation_method SHELXL
_cell_angle_alpha 90.00
_cell_angle_beta 106.0150(10)
_cell_angle_gamma 90.00
_cell_formula_units_Z 4
_cell_length_a 9.0509(2)
_cell_length_b 13.86510(10)
_cell_length_c 15.7025(3)
_cell_measurement_temperature 293(2)
_cell_volume 1894.06(6)
_computing_cell_refinement 'Siemens XSCANS'
_computing_data_collection 'Siemens XSCANS'
_computing_data_reduction 'Siemens SHELXTL'
_computing_molecular_graphics 'Siemens SHELXTL'
_computing_publication_material 'Siemens SHELXTL'
_computing_structure_refinement 'SHELXL-93 (Sheldrick, 1993)'
_computing_structure_solution 'SHELXS-86 (Sheldrick, 1990)'
_diffrn_ambient_temperature 293(2)
_diffrn_measurement_device 'Siemens P4'
_diffrn_measurement_method '\w scans'
_diffrn_radiation_monochromator graphite
_diffrn_radiation_source 'fine-focus sealed tube'
_diffrn_radiation_type MoK\a
_diffrn_radiation_wavelength 0.71073
_diffrn_reflns_av_R_equivalents 0.0328
_diffrn_reflns_av_sigmaI/netI 0.0379
_diffrn_reflns_limit_h_max 10
_diffrn_reflns_limit_h_min -9
_diffrn_reflns_limit_k_max 12
_diffrn_reflns_limit_k_min -15
_diffrn_reflns_limit_l_max 17
_diffrn_reflns_limit_l_min -11
_diffrn_reflns_number 7844
_diffrn_reflns_theta_max 23.27
_diffrn_reflns_theta_min 1.99
_exptl_absorpt_coefficient_mu 2.304
_exptl_absorpt_correction_T_max 1.000000
_exptl_absorpt_correction_T_min 0.648517
_exptl_absorpt_correction_type SADABS
_exptl_crystal_density_diffrn 2.087
_exptl_crystal_F_000 1168
_exptl_crystal_size_max 0.09
_exptl_crystal_size_mid 0.08
_exptl_crystal_size_min 0.06
_refine_diff_density_max 0.930
_refine_diff_density_min -1.026
_refine_diff_density_rms 0.147
_refine_ls_extinction_method none
_refine_ls_goodness_of_fit_all 1.022
_refine_ls_goodness_of_fit_obs 1.060
_refine_ls_matrix_type full
_refine_ls_number_parameters 280
_refine_ls_number_reflns 2716
_refine_ls_number_restraints 0
_refine_ls_restrained_S_all 1.022
_refine_ls_restrained_S_obs 1.060
_refine_ls_R_factor_all 0.0388
_refine_ls_R_factor_obs 0.0304
_refine_ls_shift/esd_max 0.013
_refine_ls_shift/esd_mean 0.001
_refine_ls_structure_factor_coef Fsqd
_refine_ls_weighting_details 'w=1/[\s^2^(Fo^2^)+(0.0488P)^2^+0.0000P] where P=(Fo^2^+2Fc^2^)/3'
_refine_ls_weighting_scheme calc
_refine_ls_wR_factor_all 0.0781
_refine_ls_wR_factor_obs 0.0742
_reflns_number_observed 2319
_reflns_number_total 2716
_reflns_observed_criterion >2sigma(I)
_cod_data_source_file ic020333s_3.cif
_cod_data_source_block sad
_cod_depositor_comments
;
The following automatic conversions were performed:

'_symmetry_cell_setting' value 'Monoclinic' changed to 'monoclinic'
according to the built-in table from CIF Core dictionary named
'cif_core.dic' version 2.4.1 from 2010-06-29.

Automatic conversion script
Id: cif_fix_values 1646 2011-03-28 12:23:43Z adriana 

The following automatic conversions were performed:

'_refine_ls_weighting_scheme' value 'calc
w=1/[\s^2^(Fo^2^)+(0.0488P)^2^+0.0000P] where P=(Fo^2^+2Fc^2^)/3' was
changed to 'calc'. New tag '_refine_ls_weighting_details' was
created. The value of the new tag was set to
'w=1/[\s^2^(Fo^2^)+(0.0488P)^2^+0.0000P] where P=(Fo^2^+2Fc^2^)/3'.

Automatic conversion script
Id: cif_fix_values 3143 2015-03-26 13:38:13Z robertas 
;
_cod_original_cell_volume 1894.05(6)
_cod_database_code 4318590

loop_
_symmetry_equiv_pos_as_xyz
'x, y, z'
'-x, y+1/2, -z+1/2'
'-x, -y, -z'
'x, -y-1/2, z-1/2'

loop_
_atom_site_aniso_label
_atom_site_aniso_U_11
_atom_site_aniso_U_22
_atom_site_aniso_U_33
_atom_site_aniso_U_23
_atom_site_aniso_U_13
_atom_site_aniso_U_12
Cd1 0.0202(2) 0.0169(2) 0.0270(2) 0.00057(14) 0.0047(2) 0.00278(14)
Cd2 0.0200(2) 0.0152(2) 0.0257(2) 0.00096(14) 0.0040(2) 0.00180(14)
O1 0.020(2) 0.016(2) 0.054(2) 0.000(2) 0.011(2) 0.0009(14)
O2 0.025(2) 0.016(2) 0.047(2) -0.002(2) 0.002(2) -0.0017(15)
O3 0.026(2) 0.023(2) 0.051(3) -0.001(2) 0.002(2) 0.005(2)
O100 0.035(2) 0.036(2) 0.031(2) -0.004(2) 0.009(2) 0.001(2)
O200 0.027(2) 0.026(2) 0.050(3) 0.004(2) 0.009(2) -0.003(2)
O4 0.019(2) 0.025(2) 0.042(2) 0.004(2) 0.009(2) 0.0068(15)
O5 0.015(2) 0.022(2) 0.041(2) 0.0016(15) 0.012(2) 0.0005(14)
O6 0.027(2) 0.020(2) 0.051(3) -0.005(2) 0.002(2) 0.003(2)
O7 0.031(2) 0.019(2) 0.056(3) 0.002(2) 0.011(2) -0.002(2)
O300 0.036(3) 0.035(2) 0.030(2) -0.007(2) 0.003(2) -0.003(2)
O8 0.047(2) 0.022(2) 0.073(3) 0.013(2) 0.035(2) 0.009(2)
C1 0.026(3) 0.018(3) 0.046(4) -0.003(2) 0.007(3) -0.001(2)
C2 0.029(3) 0.020(3) 0.020(3) 0.003(2) 0.005(2) 0.004(2)
C3 0.029(3) 0.022(3) 0.035(3) -0.005(2) 0.003(3) -0.001(2)
C4 0.022(3) 0.019(3) 0.019(3) 0.001(2) 0.002(2) 0.000(2)
C5 0.022(3) 0.020(3) 0.028(3) 0.000(2) 0.007(2) 0.000(2)
C6 0.034(3) 0.019(3) 0.023(3) -0.003(2) 0.002(2) 0.004(2)
C7 0.024(3) 0.020(3) 0.039(3) 0.005(2) 0.008(2) 0.003(2)
C8 0.019(3) 0.020(3) 0.044(4) 0.000(3) 0.012(3) 0.001(2)
N1 0.027(2) 0.024(2) 0.022(2) -0.001(2) 0.008(2) 0.000(2)
C50 0.032(3) 0.027(3) 0.026(3) -0.002(2) 0.007(2) -0.003(2)
C60 0.054(4) 0.025(3) 0.029(3) -0.001(2) 0.010(3) -0.002(3)
N2 0.027(2) 0.024(2) 0.022(2) 0.005(2) 0.004(2) 0.005(2)
C70 0.053(4) 0.019(3) 0.032(3) -0.002(2) 0.011(3) -0.005(2)
C80 0.036(3) 0.017(3) 0.029(3) 0.000(2) 0.007(2) 0.003(2)

loop_
_atom_site_label
_atom_site_type_symbol
_atom_site_fract_x
_atom_site_fract_y
_atom_site_fract_z
_atom_site_U_iso_or_equiv
_atom_site_thermal_displace_type
_atom_site_occupancy
_atom_site_calc_flag
_atom_site_refinement_flags
_atom_site_disorder_group
Cd1 Cd 0.27323(4) 0.92381(2) 0.11328(2) 0.02176(14) Uani 1 d . .
Cd2 Cd 0.19626(4) 0.59360(2) 0.12625(2) 0.02075(14) Uani 1 d . .
O1 O 0.5016(4) 0.8446(2) 0.1308(2) 0.0297(9) Uani 1 d . .
O2 O 0.1333(4) 1.0708(2) 0.0787(2) 0.0306(9) Uani 1 d . .
O3 O 0.3812(4) 1.0935(2) 0.1383(3) 0.0347(9) Uani 1 d . .
O100 O 0.3011(6) 0.9294(3) 0.2631(3) 0.0340(10) Uani 1 d . .
H100 H 0.2250(82) 0.9668(54) 0.2826(49) 0.086(25) Uiso 1 d . .
H101 H 0.3547(92) 0.9540(60) 0.2857(57) 0.083(38) Uiso 1 d . .
O200 O 0.0268(4) 0.8699(3) 0.0973(3) 0.0345(10) Uani 1 d . .
H200 H 0.0058(59) 0.8099(44) 0.0980(34) 0.036(17) Uiso 1 d . .
H201 H -0.0179(77) 0.8806(45) 0.0447(45) 0.062(25) Uiso 1 d . .
O4 O -0.0236(4) 0.6777(2) 0.1080(2) 0.0287(8) Uani 1 d . .
O5 O 0.3268(4) 0.7342(2) 0.1280(2) 0.0254(8) Uani 1 d . .
O6 O 0.1630(4) 0.4281(2) 0.1126(3) 0.0345(9) Uani 1 d . .
O7 O 0.4044(4) 0.4701(2) 0.1409(3) 0.0356(9) Uani 1 d . .
O300 O 0.1409(5) 0.5961(3) -0.0272(3) 0.0350(10) Uani 1 d . .
H300 H 0.1531(70) 0.5494(47) -0.0545(42) 0.050(22) Uiso 1 d . .
H301 H 0.0476(111) 0.6116(60) -0.0456(63) 0.127(40) Uiso 1 d . .
O8 O -0.1574(4) 0.5594(2) 0.1446(3) 0.0437(10) Uani 1 d . .
C1 C 0.2138(6) 0.2318(3) 0.1127(4) 0.0306(12) Uani 1 d . .
H1A H 0.1139(6) 0.2540(3) 0.1043(4) 0.037 Uiso 1 calc R .
H1B H 0.1565(56) 0.2440(34) 0.0567(36) 0.034(15) Uiso 1 d . .
C2 C 0.2480(6) 0.1261(3) 0.1104(3) 0.0232(12) Uani 1 d . .
C3 C 0.3485(6) 0.3013(3) 0.1292(3) 0.0299(13) Uani 1 d . .
H3A H 0.4185(6) 0.2876(3) 0.1868(3) 0.036 Uiso 1 calc R .
H3B H 0.4034(6) 0.2901(3) 0.0851(3) 0.036 Uiso 1 calc R .
C4 C 0.4623(5) 0.7577(3) 0.1301(3) 0.0205(11) Uani 1 d . .
C5 C -0.1420(5) 0.6449(3) 0.1265(3) 0.0235(11) Uani 1 d . .
C6 C 0.3028(7) 0.4060(3) 0.1261(3) 0.0266(12) Uani 1 d . .
C7 C 0.5806(5) 0.6807(3) 0.1311(4) 0.0276(12) Uani 1 d . .
H7A H 0.5414(5) 0.6383(3) 0.0808(4) 0.033 Uiso 1 calc R .
H7B H 0.5949(5) 0.6424(3) 0.1845(4) 0.033 Uiso 1 calc R .
C8 C 0.7352(6) 0.7197(4) 0.1277(4) 0.0272(12) Uani 1 d . .
H8B H 0.7148(58) 0.7553(35) 0.0733(38) 0.041(16) Uiso 1 d . .
H8A H 0.7884(57) 0.7603(36) 0.1767(37) 0.040(16) Uiso 1 d . .
N1 N 0.2208(5) 0.9141(3) -0.0427(3) 0.0242(10) Uani 1 d . .
C50 C 0.2916(6) 0.9920(3) -0.0818(3) 0.0286(12) Uani 1 d . .
H50A H 0.4024(6) 0.9840(3) -0.0637(3) 0.034 Uiso 1 calc R .
H50B H 0.2682(6) 1.0535(3) -0.0591(3) 0.034 Uiso 1 calc R .
C60 C 0.2518(7) 0.8214(4) -0.0808(3) 0.0363(13) Uani 1 d . .
H60A H 0.1989(7) 0.7703(4) -0.0590(3) 0.044 Uiso 1 calc R .
H60B H 0.3612(7) 0.8081(4) -0.0608(3) 0.044 Uiso 1 calc R .
N2 N 0.2669(5) 0.5992(3) 0.2794(3) 0.0248(10) Uani 1 d . .
C70 C 0.2011(6) 0.8206(3) -0.1814(3) 0.0344(13) Uani 1 d . .
H70A H 0.2317(6) 0.7600(3) -0.2023(3) 0.041 Uiso 1 calc R .
H70B H 0.0898(6) 0.8245(3) -0.2014(3) 0.041 Uiso 1 calc R .
C80 C 0.2364(6) 0.5064(3) 0.3185(3) 0.0277(12) Uani 1 d . .
H80A H 0.2876(6) 0.4547(3) 0.2963(3) 0.033 Uiso 1 calc R .
H80B H 0.1268(6) 0.4935(3) 0.3002(3) 0.033 Uiso 1 calc R .

loop_
_atom_type_symbol
_atom_type_description
_atom_type_scat_dispersion_real
_atom_type_scat_dispersion_imag
_atom_type_scat_source
C C 0.0033 0.0016 'International Tables Vol C Tables 4.2.6.8 and 6.1.1.4'
H H 0.0000 0.0000 'International Tables Vol C Tables 4.2.6.8 and 6.1.1.4'
N N 0.0061 0.0033 'International Tables Vol C Tables 4.2.6.8 and 6.1.1.4'
O O 0.0106 0.0060 'International Tables Vol C Tables 4.2.6.8 and 6.1.1.4'
Cd Cd -0.8075 1.2024 'International Tables Vol C Tables 4.2.6.8 and 6.1.1.4'

loop_
_geom_angle_atom_site_label_1
_geom_angle_atom_site_label_2
_geom_angle_atom_site_label_3
_geom_angle
_geom_angle_site_symmetry_1
_geom_angle_site_symmetry_3
_geom_angle_publ_flag
O1 Cd1 O100 93.0(2) . . ?
O1 Cd1 O200 132.34(13) . . ?
O100 Cd1 O200 87.2(2) . . ?
O1 Cd1 N1 90.77(14) . . ?
O100 Cd1 N1 174.7(2) . . ?
O200 Cd1 N1 87.5(2) . . ?
O1 Cd1 O2 147.53(12) . . ?
O100 Cd1 O2 96.08(14) . . ?
O200 Cd1 O2 79.31(14) . . ?
N1 Cd1 O2 82.58(13) . . ?
O1 Cd1 O3 97.48(11) . . ?
O100 Cd1 O3 83.21(15) . . ?
O200 Cd1 O3 129.72(13) . . ?
N1 Cd1 O3 99.89(13) . . ?
O2 Cd1 O3 53.08(12) . . ?
O4 Cd2 O5 89.74(11) . . ?
O4 Cd2 N2 95.51(13) . . ?
O5 Cd2 N2 87.98(13) . . ?
O4 Cd2 O6 114.38(13) . . ?
O5 Cd2 O6 154.61(12) . . ?
N2 Cd2 O6 96.98(13) . . ?
O4 Cd2 O300 86.0(2) . . ?
O5 Cd2 O300 87.86(13) . . ?
N2 Cd2 O300 175.57(14) . . ?
O6 Cd2 O300 86.16(14) . . ?
O4 Cd2 O7 168.04(11) . . ?
O5 Cd2 O7 102.10(11) . . ?
N2 Cd2 O7 86.71(13) . . ?
O6 Cd2 O7 53.66(12) . . ?
O300 Cd2 O7 92.68(15) . . ?
C4 O1 Cd1 102.4(3) . . ?
C2 O2 Cd1 95.8(3) 1_565 . ?
C2 O3 Cd1 89.3(3) 1_565 . ?
Cd1 O100 H100 116.8(42) . . ?
Cd1 O100 H101 116.9(87) . . ?
H100 O100 H101 92.1(85) . . ?
Cd1 O200 H200 121.8(36) . . ?
Cd1 O200 H201 104.2(49) . . ?
H200 O200 H201 97.9(53) . . ?
C5 O4 Cd2 123.8(3) . . ?
C4 O5 Cd2 136.0(3) . . ?
C6 O6 Cd2 97.3(3) . . ?
C6 O7 Cd2 88.5(3) . . ?
Cd2 O300 H300 121.5(45) . . ?
Cd2 O300 H301 105.6(67) . . ?
H300 O300 H301 107.2(72) . . ?
C2 C1 C3 117.6(4) . . ?
C2 C1 H1A 121.2(3) . . ?
C3 C1 H1A 121.2(3) . . ?
C2 C1 H1B 103.0(31) . . ?
C3 C1 H1B 105.4(31) . . ?
H1A C1 H1B 61.8(31) . . ?
O3 C2 O2 121.5(4) 1_545 1_545 ?
O3 C2 C1 122.0(5) 1_545 . ?
O2 C2 C1 116.4(4) 1_545 . ?
C6 C3 C1 113.9(4) . . ?
C6 C3 H3A 108.8(3) . . ?
C1 C3 H3A 108.8(3) . . ?
C6 C3 H3B 108.8(3) . . ?
C1 C3 H3B 108.8(3) . . ?
H3A C3 H3B 107.7 . . ?
O1 C4 O5 121.3(4) . . ?
O1 C4 C7 118.7(4) . . ?
O5 C4 C7 120.0(4) . . ?
O8 C5 O4 123.5(4) . . ?
O8 C5 C8 121.4(4) . 1_455 ?
O4 C5 C8 115.0(4) . 1_455 ?
O7 C6 O6 120.6(4) . . ?
O7 C6 C3 119.8(5) . . ?
O6 C6 C3 119.5(5) . . ?
C4 C7 C8 114.0(4) . . ?
C4 C7 H7A 108.7(3) . . ?
C8 C7 H7A 108.7(3) . . ?
C4 C7 H7B 108.7(3) . . ?
C8 C7 H7B 108.7(3) . . ?
H7A C7 H7B 107.6 . . ?
C7 C8 C5 116.2(4) . 1_655 ?
C7 C8 H8B 105.2(32) . . ?
C5 C8 H8B 107.6(31) 1_655 . ?
C7 C8 H8A 116.2(31) . . ?
C5 C8 H8A 101.6(30) 1_655 . ?
H8B C8 H8A 109.8(46) . . ?
C50 N1 C60 108.4(4) . . ?
C50 N1 Cd1 113.8(3) . . ?
C60 N1 Cd1 117.6(3) . . ?
N1 C50 C80 112.7(4) . 4_575 ?
N1 C50 H50A 109.1(3) . . ?
C80 C50 H50A 109.1(3) 4_575 . ?
N1 C50 H50B 109.1(3) . . ?
C80 C50 H50B 109.1(3) 4_575 . ?
H50A C50 H50B 107.8 . . ?
N1 C60 C70 113.0(4) . . ?
N1 C60 H60A 109.0(3) . . ?
C70 C60 H60A 109.0(3) . . ?
N1 C60 H60B 109.0(3) . . ?
C70 C60 H60B 109.0(3) . . ?
H60A C60 H60B 107.8 . . ?
C70 N2 C80 109.7(4) 4_576 . ?
C70 N2 Cd2 115.6(3) 4_576 . ?
C80 N2 Cd2 111.8(3) . . ?
N2 C70 C60 112.9(4) 4_575 . ?
N2 C70 H70A 109.0(3) 4_575 . ?
C60 C70 H70A 109.0(3) . . ?
N2 C70 H70B 109.0(3) 4_575 . ?
C60 C70 H70B 109.0(3) . . ?
H70A C70 H70B 107.8 . . ?
N2 C80 C50 111.8(4) . 4_576 ?
N2 C80 H80A 109.3(3) . . ?
C50 C80 H80A 109.3(3) 4_576 . ?
N2 C80 H80B 109.3(3) . . ?
C50 C80 H80B 109.3(3) 4_576 . ?
H80A C80 H80B 107.9 . . ?

loop_
_geom_bond_atom_site_label_1
_geom_bond_atom_site_label_2
_geom_bond_distance
_geom_bond_site_symmetry_2
_geom_bond_publ_flag
Cd1 O1 2.290(3) . ?
Cd1 O100 2.297(4) . ?
Cd1 O200 2.299(4) . ?
Cd1 N1 2.367(4) . ?
Cd1 O2 2.382(3) . ?
Cd1 O3 2.537(3) . ?
Cd2 O4 2.256(3) . ?
Cd2 O5 2.276(3) . ?
Cd2 N2 2.313(4) . ?
Cd2 O6 2.316(3) . ?
Cd2 O300 2.322(4) . ?
Cd2 O7 2.509(3) . ?
O1 C4 1.254(5) . ?
O2 C2 1.276(6) 1_565 ?
O3 C2 1.248(6) 1_565 ?
O100 H100 0.98(8) . ?
O100 H101 0.62(7) . ?
O200 H200 0.85(6) . ?
O200 H201 0.83(7) . ?
O4 C5 1.270(6) . ?
O5 C4 1.261(5) . ?
O6 C6 1.262(6) . ?
O7 C6 1.253(6) . ?
O300 H300 0.80(7) . ?
O300 H301 0.84(9) . ?
O8 C5 1.236(6) . ?
C1 C2 1.501(7) . ?
C1 C3 1.518(7) . ?
C1 H1A 0.93 . ?
C1 H1B 0.91(5) . ?
C2 O3 1.248(6) 1_545 ?
C2 O2 1.276(6) 1_545 ?
C3 C6 1.506(7) . ?
C3 H3A 0.97 . ?
C3 H3B 0.97 . ?
C4 C7 1.509(6) . ?
C5 C8 1.524(7) 1_455 ?
C7 C8 1.514(7) . ?
C7 H7A 0.97 . ?
C7 H7B 0.97 . ?
C8 C5 1.524(7) 1_655 ?
C8 H8B 0.96(5) . ?
C8 H8A 0.97(5) . ?
N1 C50 1.474(6) . ?
N1 C60 1.476(6) . ?
C50 C80 1.506(7) 4_575 ?
C50 H50A 0.97 . ?
C50 H50B 0.97 . ?
C60 C70 1.518(7) . ?
C60 H60A 0.97 . ?
C60 H60B 0.97 . ?
N2 C70 1.474(6) 4_576 ?
N2 C80 1.484(6) . ?
C70 N2 1.474(6) 4_575 ?
C70 H70A 0.97 . ?
C70 H70B 0.97 . ?
C80 C50 1.506(7) 4_576 ?
C80 H80A 0.97 . ?
C80 H80B 0.97 . ?
